data_2234127
loop_
_publ_author_name
'Selent, Detlef'
'Spannenberg, Anke'
'B\"orner, Armin'

_publ_section_title
;
 Dicarbonyl{3,3'-di-<i>tert</i>-butyl-5,5'-dimethoxy-2,2'-bis[(4,4,5,5-tetraphenyl-1,3,2-dioxaphospholan-2-yl)oxy-\k<i>P</i>]biphenyl}hydridorhodium(I)
 diethyl ether monosolvate
;
_journal_coeditor_code BT5848
_journal_issue 4
_journal_name_full 'Acta Crystallographica Section E'
_journal_page_first m488
_journal_paper_doi 10.1107/S1600536812011786
_journal_volume 68
_journal_year 2012
_chemical_formula_iupac '[Rh (C74 H68 O8 P2) H (C O)2], C4 H10 O'
_chemical_formula_moiety 'C76 H69 O10 P2 Rh, C4 H10 O'
_chemical_formula_sum 'C80 H79 O11 P2 Rh'
_chemical_formula_weight 1381.28
_chemical_name_systematic
;
Dicarbonyl{3,3'-di-<i>tert</i>-butyl-5,5'-dimethoxy-2,2'-bis[(4,4,5,5-
tetraphenyl-1,3,2-dioxaphospholan-2-yl)oxy-\k<i>P</i>]biphenyl}hydridorhodium(I)
diethyl ether monosolvate
;
_space_group_IT_number 4
_space_group_name_Hall 'P 2yb'
_symmetry_cell_setting monoclinic
_symmetry_space_group_name_Hall 'P 2yb'
_symmetry_space_group_name_H-M 'P 1 21 1'
_atom_sites_solution_hydrogens geom
_atom_sites_solution_primary direct
_atom_sites_solution_secondary difmap
_audit_creation_method SHELXL-97
_cell_angle_alpha 90.00
_cell_angle_beta 110.263(2)
_cell_angle_gamma 90.00
_cell_formula_units_Z 2
_cell_length_a 11.1489(2)
_cell_length_b 25.8458(4)
_cell_length_c 12.5941(3)
_cell_measurement_reflns_used 15841
_cell_measurement_temperature 200(2)
_cell_measurement_theta_max 28.41
_cell_measurement_theta_min 1.68
_cell_volume 3404.43(12)
_computing_cell_refinement 'X-AREA (Stoe & Cie, 2005)'
_computing_data_collection 'X-AREA (Stoe & Cie, 2005)'
_computing_data_reduction 'X-AREA (Stoe & Cie, 2005)'
_computing_molecular_graphics 'XP in SHELXTL (Sheldrick, 2008)'
_computing_publication_material 'SHELXTL (Sheldrick, 2008)'
_computing_structure_refinement 'SHELXL97 (Sheldrick, 2008)'
_computing_structure_solution 'SHELXS97 (Sheldrick, 2008)'
_diffrn_ambient_temperature 200(2)
_diffrn_measured_fraction_theta_full 0.997
_diffrn_measured_fraction_theta_max 0.997
_diffrn_measurement_device_type 'Stoe IPDS II'
_diffrn_measurement_method \w
_diffrn_radiation_monochromator graphite
_diffrn_radiation_source 'fine-focus sealed tube'
_diffrn_radiation_type MoK\a
_diffrn_radiation_wavelength 0.71073
_diffrn_reflns_av_R_equivalents 0.0260
_diffrn_reflns_av_sigmaI/netI 0.0359
_diffrn_reflns_limit_h_max 14
_diffrn_reflns_limit_h_min -14
_diffrn_reflns_limit_k_max 34
_diffrn_reflns_limit_k_min -34
_diffrn_reflns_limit_l_max 16
_diffrn_reflns_limit_l_min -16
_diffrn_reflns_number 59171
_diffrn_reflns_theta_full 27.91
_diffrn_reflns_theta_max 27.91
_diffrn_reflns_theta_min 1.58
_exptl_absorpt_coefficient_mu 0.361
_exptl_absorpt_correction_T_max 0.9589
_exptl_absorpt_correction_T_min 0.8354
_exptl_absorpt_correction_type numerical
_exptl_absorpt_process_details '(X-SHAPE and X-RED32; Stoe & Cie, 2005)'
_exptl_crystal_colour colourless
_exptl_crystal_density_diffrn 1.347
_exptl_crystal_density_method 'not measured'
_exptl_crystal_description prism
_exptl_crystal_F_000 1444
_exptl_crystal_size_max 0.40
_exptl_crystal_size_mid 0.35
_exptl_crystal_size_min 0.15
_refine_diff_density_max 0.663
_refine_diff_density_min -0.465
_refine_ls_abs_structure_details 'Flack (1983), 7944 Friedel pairs'
_refine_ls_abs_structure_Flack -0.026(11)
_refine_ls_extinction_method none
_refine_ls_goodness_of_fit_ref 0.935
_refine_ls_hydrogen_treatment mixed
_refine_ls_matrix_type full
_refine_ls_number_parameters 834
_refine_ls_number_reflns 16262
_refine_ls_number_restraints 35
_refine_ls_restrained_S_all 0.935
_refine_ls_R_factor_all 0.0326
_refine_ls_R_factor_gt 0.0277
_refine_ls_shift/su_max 0.001
_refine_ls_shift/su_mean 0.000
_refine_ls_structure_factor_coef Fsqd
_refine_ls_weighting_details 'calc w=1/[\s^2^(Fo^2^)+(0.0377P)^2^] where P=(Fo^2^+2Fc^2^)/3'
_refine_ls_weighting_scheme calc
_refine_ls_wR_factor_gt 0.0617
_refine_ls_wR_factor_ref 0.0625
_reflns_number_gt 14238
_reflns_number_total 16262
_reflns_threshold_expression I>2\s(I)
_cod_data_source_file bt5848.cif
_cod_data_source_block I
_cod_original_cell_volume 3404.43(11)
_cod_original_sg_symbol_H-M 'P 21'
_cod_database_code 2234127
_cod_database_fobs_code 2234127

loop_
_symmetry_equiv_pos_as_xyz
'x, y, z'
'-x, y+1/2, -z'

loop_
_atom_site_type_symbol
_atom_site_label
_atom_site_fract_x
_atom_site_fract_y
_atom_site_fract_z
_atom_site_U_iso_or_equiv
_atom_site_adp_type
_atom_site_calc_flag
_atom_site_refinement_flags
_atom_site_occupancy
_atom_site_symmetry_multiplicity
C C77 1.0804(4) 0.91333(17) 0.5094(3) 0.0878(11) Uiso d D 1 1
H H77A 1.1508 0.9343 0.5030 0.132 Uiso calc R 1 1
H H77B 1.1042 0.8767 0.5147 0.132 Uiso calc R 1 1
H H77C 1.0626 0.9236 0.5774 0.132 Uiso calc R 1 1
C C78 0.9699(5) 0.9212(2) 0.4129(4) 0.1113(15) Uiso d D 1 1
H H78A 0.9490 0.9586 0.4077 0.134 Uiso calc R 1 1
H H78B 0.9908 0.9120 0.3449 0.134 Uiso calc R 1 1
C C79 0.7521(5) 0.9016(2) 0.3186(4) 0.1172(17) Uiso d D 1 1
H H79A 0.7315 0.8699 0.2715 0.141 Uiso calc R 1 1
H H79B 0.7635 0.9304 0.2713 0.141 Uiso calc R 1 1
C C80 0.6510(6) 0.9131(3) 0.3584(6) 0.147(2) Uiso d D 1 1
H H80A 0.5718 0.9181 0.2938 0.221 Uiso calc R 1 1
H H80B 0.6711 0.9449 0.4037 0.221 Uiso calc R 1 1
H H80C 0.6401 0.8845 0.4052 0.221 Uiso calc R 1 1
O O11 0.8631(3) 0.89420(13) 0.4096(3) 0.1138(10) Uiso d D 1 1
C C1 0.5785(3) 0.53367(10) 0.6920(2) 0.0518(7) Uani d . 1 1
C C2 0.5159(2) 0.59995(12) 0.9031(2) 0.0456(6) Uani d . 1 1
C C3 0.37567(19) 0.72557(7) 0.53935(15) 0.0230(4) Uani d . 1 1
C C4 0.44781(18) 0.75555(7) 0.65556(16) 0.0248(4) Uani d . 1 1
C C5 0.4165(2) 0.73789(8) 0.43790(16) 0.0287(4) Uani d . 1 1
C C6 0.3402(2) 0.72021(9) 0.33200(16) 0.0377(5) Uani d D 1 1
H H6 0.2633 0.7022 0.3239 0.045 Uiso calc R 1 1
C C7 0.3749(2) 0.72856(10) 0.23819(19) 0.0507(7) Uani d D 1 1
H H7 0.3217 0.7161 0.1664 0.061 Uiso calc R 1 1
C C8 0.4858(2) 0.75483(11) 0.24739(19) 0.0573(8) Uani d D 1 1
H H8 0.5071 0.7620 0.1821 0.069 Uiso calc R 1 1
C C9 0.5654(3) 0.77058(10) 0.35312(17) 0.0522(7) Uani d D 1 1
H H9 0.6438 0.7874 0.3610 0.063 Uiso calc R 1 1
C C10 0.5319(2) 0.76214(9) 0.44750(19) 0.0375(5) Uani d D 1 1
H H10 0.5879 0.7729 0.5198 0.045 Uiso calc R 1 1
C C11 0.23051(19) 0.72664(7) 0.50856(15) 0.0242(4) Uani d . 1 1
C C12 0.1685(2) 0.68911(8) 0.54920(17) 0.0297(4) Uani d . 1 1
H H12 0.2158 0.6610 0.5922 0.036 Uiso calc R 1 1
C C13 0.0377(2) 0.69246(9) 0.52739(19) 0.0346(5) Uani d . 1 1
H H13 -0.0041 0.6662 0.5544 0.042 Uiso calc R 1 1
C C14 -0.0318(2) 0.73353(9) 0.46688(18) 0.0347(5) Uani d . 1 1
H H14 -0.1209 0.7360 0.4534 0.042 Uiso calc R 1 1
C C15 0.0287(2) 0.77076(8) 0.42623(17) 0.0338(5) Uani d . 1 1
H H15 -0.0188 0.7992 0.3846 0.041 Uiso calc R 1 1
C C16 0.1582(2) 0.76722(8) 0.44540(16) 0.0289(4) Uani d . 1 1
H H16 0.1984 0.7928 0.4151 0.035 Uiso calc R 1 1
C C17 0.37177(18) 0.75349(6) 0.73659(15) 0.0268(4) Uani d D 1 1
C C18 0.27163(19) 0.78775(8) 0.72410(17) 0.0316(4) Uani d D 1 1
H H18 0.2514 0.8130 0.6657 0.038 Uiso calc R 1 1
C C19 0.2012(2) 0.78574(9) 0.79491(17) 0.0406(5) Uani d D 1 1
H H19 0.1335 0.8096 0.7850 0.049 Uiso calc R 1 1
C C20 0.2282(3) 0.74940(9) 0.8798(2) 0.0542(7) Uani d D 1 1
H H20 0.1775 0.7471 0.9266 0.065 Uiso calc R 1 1
C C21 0.3298(3) 0.71647(12) 0.8955(2) 0.0654(9) Uani d D 1 1
H H21 0.3513 0.6921 0.9557 0.078 Uiso calc R 1 1
C C22 0.4007(3) 0.71839(10) 0.82517(19) 0.0470(6) Uani d D 1 1
H H22 0.4705 0.6953 0.8375 0.056 Uiso calc R 1 1
C C23 0.4872(2) 0.81179(7) 0.65172(18) 0.0287(4) Uani d . 1 1
C C24 0.4264(2) 0.84704(7) 0.5669(2) 0.0407(5) Uani d D 1 1
H H24 0.3584 0.8356 0.5019 0.049 Uiso calc R 1 1
C C25 0.4628(3) 0.89834(8) 0.5752(2) 0.0495(6) Uani d D 1 1
H H25 0.4194 0.9218 0.5163 0.059 Uiso calc R 1 1
C C26 0.5618(2) 0.91583(9) 0.66831(19) 0.0506(7) Uani d D 1 1
H H26 0.5870 0.9511 0.6740 0.061 Uiso calc R 1 1
C C27 0.6238(2) 0.88133(7) 0.7529(2) 0.0505(7) Uani d D 1 1
H H27 0.6930 0.8928 0.8170 0.061 Uiso calc R 1 1
C C28 0.5857(2) 0.83023(8) 0.7449(2) 0.0377(5) Uani d D 1 1
H H28 0.6282 0.8071 0.8048 0.045 Uiso calc R 1 1
C C29 0.75300(19) 0.63414(7) 0.60830(16) 0.0236(4) Uani d . 1 1
C C30 0.75663(16) 0.59539(10) 0.53180(14) 0.0268(3) Uani d . 1 1
C C31 0.8683(2) 0.56572(7) 0.56195(17) 0.0298(4) Uani d . 1 1
H H31 0.8735 0.5385 0.5130 0.036 Uiso calc R 1 1
C C32 0.9723(2) 0.57425(8) 0.66043(18) 0.0282(4) Uani d . 1 1
C C33 0.96708(19) 0.61368(7) 0.73284(16) 0.0253(4) Uani d . 1 1
H H33 1.0380 0.6202 0.7998 0.030 Uiso calc R 1 1
C C34 0.85706(19) 0.64382(7) 0.70688(16) 0.0225(4) Uani d . 1 1
C C35 0.85814(18) 0.68962(7) 0.77842(16) 0.0241(4) Uani d . 1 1
C C36 0.85984(19) 0.68565(7) 0.88844(16) 0.0240(4) Uani d . 1 1
C C37 0.8629(2) 0.72994(8) 0.95425(16) 0.0260(4) Uani d . 1 1
C C38 0.8742(2) 0.77697(8) 0.90746(17) 0.0285(4) Uani d . 1 1
H H38 0.8807 0.8074 0.9516 0.034 Uiso calc R 1 1
C C39 0.8764(2) 0.78185(7) 0.79794(18) 0.0277(4) Uani d . 1 1
C C40 0.86457(19) 0.73841(7) 0.73202(17) 0.0256(4) Uani d . 1 1
H H40 0.8608 0.7414 0.6557 0.031 Uiso calc R 1 1
C C41 0.65315(19) 0.58828(10) 0.41376(16) 0.0347(5) Uani d . 1 1
C C42 0.6587(4) 0.63533(12) 0.3432(2) 0.0581(8) Uani d . 1 1
H H42A 0.6297 0.6659 0.3735 0.087 Uiso calc R 1 1
H H42B 0.6031 0.6298 0.2646 0.087 Uiso calc R 1 1
H H42C 0.7468 0.6406 0.3462 0.087 Uiso calc R 1 1
C C43 0.5178(2) 0.58264(12) 0.4152(2) 0.0536(8) Uani d . 1 1
H H43A 0.4934 0.6144 0.4453 0.080 Uiso calc R 1 1
H H43B 0.5143 0.5533 0.4633 0.080 Uiso calc R 1 1
H H43C 0.4585 0.5767 0.3381 0.080 Uiso calc R 1 1
C C44 0.6792(3) 0.53988(12) 0.3542(2) 0.0529(8) Uani d . 1 1
H H44A 0.6122 0.5363 0.2797 0.079 Uiso calc R 1 1
H H44B 0.6794 0.5092 0.4000 0.079 Uiso calc R 1 1
H H44C 0.7625 0.5432 0.3449 0.079 Uiso calc R 1 1
C C45 1.1894(2) 0.55561(10) 0.7650(2) 0.0428(5) Uani d . 1 1
H H45A 1.2151 0.5911 0.7556 0.064 Uiso calc R 1 1
H H45B 1.2572 0.5316 0.7643 0.064 Uiso calc R 1 1
H H45C 1.1751 0.5526 0.8372 0.064 Uiso calc R 1 1
C C46 0.8585(2) 0.72778(9) 1.07566(17) 0.0338(5) Uani d . 1 1
C C47 0.7439(3) 0.69620(10) 1.0791(2) 0.0415(6) Uani d . 1 1
H H47A 0.7534 0.6602 1.0588 0.062 Uiso calc R 1 1
H H47B 0.6651 0.7107 1.0252 0.062 Uiso calc R 1 1
H H47C 0.7399 0.6975 1.1556 0.062 Uiso calc R 1 1
C C48 0.9848(3) 0.70463(10) 1.15472(19) 0.0438(6) Uani d . 1 1
H H48A 0.9823 0.7021 1.2316 0.066 Uiso calc R 1 1
H H48B 1.0560 0.7269 1.1552 0.066 Uiso calc R 1 1
H H48C 0.9965 0.6701 1.1279 0.066 Uiso calc R 1 1
C C49 0.8440(3) 0.78176(9) 1.11995(19) 0.0455(6) Uani d . 1 1
H H49A 0.8371 0.7787 1.1952 0.068 Uiso calc R 1 1
H H49B 0.7667 0.7983 1.0681 0.068 Uiso calc R 1 1
H H49C 0.9188 0.8028 1.1249 0.068 Uiso calc R 1 1
C C50 0.8673(3) 0.83944(9) 0.6481(2) 0.0445(6) Uani d . 1 1
H H50A 0.9270 0.8189 0.6237 0.067 Uiso calc R 1 1
H H50B 0.8783 0.8762 0.6349 0.067 Uiso calc R 1 1
H H50C 0.7794 0.8290 0.6047 0.067 Uiso calc R 1 1
C C51 0.8631(2) 0.51759(7) 1.06368(16) 0.0272(4) Uani d . 1 1
C C52 0.9253(2) 0.50443(7) 0.96605(16) 0.0258(4) Uani d . 1 1
C C53 0.9628(2) 0.52742(7) 1.17970(17) 0.0333(5) Uani d D 1 1
C C54 0.9590(3) 0.57220(9) 1.23876(18) 0.0436(6) Uani d D 1 1
H H54 0.8948 0.5974 1.2056 0.052 Uiso calc R 1 1
C C55 1.0473(3) 0.58061(11) 1.3451(2) 0.0635(8) Uani d . 1 1
H H55 1.0434 0.6115 1.3845 0.076 Uiso calc R 1 1
C C56 1.1416(3) 0.54451(14) 1.3952(2) 0.0684(9) Uani d . 1 1
H H56 1.2029 0.5508 1.4681 0.082 Uiso calc R 1 1
C C57 1.1457(3) 0.49955(12) 1.3383(2) 0.0553(7) Uani d . 1 1
H H57 1.2091 0.4742 1.3722 0.066 Uiso calc R 1 1
C C58 1.0572(2) 0.49143(9) 1.23184(19) 0.0410(5) Uani d D 1 1
H H58 1.0609 0.4603 1.1930 0.049 Uiso calc R 1 1
C C59 0.7618(2) 0.47876(8) 1.06974(19) 0.0297(5) Uani d . 1 1
C C60 0.7693(2) 0.45389(8) 1.1700(2) 0.0407(5) Uani d D 1 1
H H60 0.8376 0.4619 1.2379 0.049 Uiso calc R 1 1
C C61 0.6786(2) 0.41769(9) 1.1717(2) 0.0525(7) Uani d D 1 1
H H61 0.6854 0.4009 1.2406 0.063 Uiso calc R 1 1
C C62 0.5784(3) 0.40585(10) 1.07396(18) 0.0524(7) Uani d D 1 1
H H62 0.5181 0.3800 1.0746 0.063 Uiso calc R 1 1
C C63 0.5666(2) 0.43203(9) 0.9752(2) 0.0488(6) Uani d D 1 1
H H63 0.4963 0.4250 0.9081 0.059 Uiso calc R 1 1
C C64 0.6570(2) 0.46836(8) 0.9739(2) 0.0382(5) Uani d D 1 1
H H64 0.6470 0.4866 0.9059 0.046 Uiso calc R 1 1
C C65 1.0696(2) 0.51295(9) 1.00494(17) 0.0320(5) Uani d . 1 1
C C66 1.1212(2) 0.56104(10) 1.04461(18) 0.0391(5) Uani d D 1 1
H H66 1.0658 0.5888 1.0457 0.047 Uiso calc R 1 1
C C67 1.25186(18) 0.56925(11) 1.0827(2) 0.0546(7) Uani d D 1 1
H H67 1.2854 0.6024 1.1102 0.065 Uiso calc R 1 1
C C68 1.3338(3) 0.52943(10) 1.0807(2) 0.0651(9) Uani d D 1 1
H H68 1.4237 0.5348 1.1078 0.078 Uiso calc R 1 1
C C69 1.2832(2) 0.48177(11) 1.0386(2) 0.0635(9) Uani d D 1 1
H H69 1.3387 0.4544 1.0355 0.076 Uiso calc R 1 1
C C70 1.1525(2) 0.47359(10) 1.0011(2) 0.0458(6) Uani d D 1 1
H H70 1.1191 0.4406 0.9724 0.055 Uiso calc R 1 1
C C71 0.8872(2) 0.45146(8) 0.91157(18) 0.0300(4) Uani d . 1 1
C C72 0.9014(2) 0.40673(8) 0.9771(2) 0.0355(5) Uani d . 1 1
H H72 0.9386 0.4089 1.0572 0.043 Uiso calc R 1 1
C C73 0.8617(3) 0.35940(9) 0.9266(2) 0.0446(6) Uani d . 1 1
H H73 0.8711 0.3293 0.9722 0.053 Uiso calc R 1 1
C C74 0.8087(3) 0.35539(10) 0.8108(3) 0.0591(8) Uani d . 1 1
H H74 0.7785 0.3230 0.7761 0.071 Uiso calc R 1 1
C C75 0.7999(4) 0.39903(10) 0.7457(2) 0.0620(8) Uani d . 1 1
H H75 0.7664 0.3964 0.6655 0.074 Uiso calc R 1 1
C C76 0.8393(3) 0.44637(9) 0.79552(19) 0.0419(6) Uani d . 1 1
H H76 0.8334 0.4760 0.7492 0.050 Uiso calc R 1 1
O O1 0.41561(13) 0.67214(5) 0.57154(11) 0.0249(3) Uani d . 1 1
O O2 0.56444(13) 0.72564(5) 0.70404(11) 0.0258(3) Uani d . 1 1
O O3 0.64584(13) 0.66599(5) 0.58506(11) 0.0265(3) Uani d . 1 1
O O4 0.87143(14) 0.63686(5) 0.93978(11) 0.0266(3) Uani d . 1 1
O O5 0.79305(14) 0.56579(5) 1.02459(11) 0.0285(3) Uani d . 1 1
O O6 0.86838(14) 0.54274(5) 0.87786(11) 0.0258(3) Uani d . 1 1
O O7 0.5764(3) 0.49777(8) 0.6399(2) 0.0890(9) Uani d . 1 1
O O8 0.4804(2) 0.60351(9) 0.97680(18) 0.0691(6) Uani d . 1 1
O O9 1.07528(16) 0.54333(6) 0.67518(14) 0.0421(4) Uani d . 1 1
O O10 0.89204(16) 0.83106(5) 0.76520(13) 0.0341(3) Uani d . 1 1
P P1 0.55672(5) 0.66565(2) 0.66426(4) 0.02305(10) Uani d . 1 1
P P2 0.78003(5) 0.586778(19) 0.90123(4) 0.02370(10) Uani d . 1 1
Rh Rh1 0.574142(14) 0.594078(6) 0.777762(12) 0.02906(4) Uani d . 1 1
H H1 0.444(3) 0.5921(15) 0.708(2) 0.062(7) Uiso d . 1 1

loop_
_atom_site_aniso_label
_atom_site_aniso_U_11
_atom_site_aniso_U_22
_atom_site_aniso_U_33
_atom_site_aniso_U_12
_atom_site_aniso_U_13
_atom_site_aniso_U_23
C1 0.0549(18) 0.0355(13) 0.0473(15) -0.0018(12) -0.0045(13) 0.0005(12)
C2 0.0323(11) 0.0520(15) 0.0581(13) 0.0060(12) 0.0228(10) 0.0182(13)
C3 0.0249(10) 0.0200(8) 0.0234(9) 0.0035(7) 0.0074(7) 0.0006(7)
C4 0.0210(10) 0.0247(9) 0.0263(9) 0.0047(7) 0.0052(7) -0.0008(7)
C5 0.0339(12) 0.0267(9) 0.0273(10) 0.0069(8) 0.0129(9) 0.0036(8)
C6 0.0387(13) 0.0452(13) 0.0293(11) 0.0082(10) 0.0117(9) 0.0003(9)
C7 0.0610(18) 0.0641(17) 0.0280(11) 0.0204(14) 0.0166(11) 0.0042(11)
C8 0.076(2) 0.0670(17) 0.0435(14) 0.0223(16) 0.0392(15) 0.0192(13)
C9 0.0569(17) 0.0479(14) 0.0683(18) 0.0032(12) 0.0427(15) 0.0115(12)
C10 0.0402(13) 0.0351(11) 0.0430(12) 0.0011(10) 0.0215(11) 0.0007(9)
C11 0.0260(10) 0.0246(9) 0.0206(8) 0.0017(8) 0.0063(7) -0.0038(7)
C12 0.0292(11) 0.0289(10) 0.0298(10) 0.0006(8) 0.0086(8) -0.0012(8)
C13 0.0319(12) 0.0392(11) 0.0353(11) -0.0044(9) 0.0148(9) -0.0018(9)
C14 0.0250(11) 0.0433(12) 0.0345(11) 0.0029(9) 0.0084(9) -0.0090(9)
C15 0.0284(11) 0.0361(11) 0.0297(10) 0.0103(9) 0.0010(8) -0.0031(8)
C16 0.0299(11) 0.0272(10) 0.0268(10) 0.0024(8) 0.0062(8) 0.0006(7)
C17 0.0279(11) 0.0267(9) 0.0242(9) 0.0002(8) 0.0069(8) -0.0060(7)
C18 0.0301(11) 0.0311(10) 0.0324(11) 0.0047(9) 0.0092(9) -0.0064(8)
C19 0.0338(13) 0.0451(13) 0.0468(13) 0.0075(10) 0.0189(10) -0.0047(10)
C20 0.0677(19) 0.0566(16) 0.0576(16) 0.0150(14) 0.0463(15) 0.0055(13)
C21 0.093(2) 0.0676(18) 0.0553(17) 0.0359(18) 0.0504(17) 0.0264(14)
C22 0.0567(16) 0.0516(14) 0.0386(12) 0.0277(12) 0.0241(12) 0.0081(10)
C23 0.0251(11) 0.0271(9) 0.0362(11) -0.0006(8) 0.0136(9) -0.0079(8)
C24 0.0422(14) 0.0289(10) 0.0471(13) -0.0032(10) 0.0106(11) 0.0014(9)
C25 0.0583(18) 0.0297(11) 0.0613(16) -0.0021(11) 0.0217(14) 0.0027(11)
C26 0.0515(17) 0.0288(11) 0.0818(19) -0.0114(11) 0.0359(15) -0.0152(12)
C27 0.0357(14) 0.0423(13) 0.0729(18) -0.0080(11) 0.0179(13) -0.0277(13)
C28 0.0309(12) 0.0329(11) 0.0449(12) 0.0017(9) 0.0076(10) -0.0102(9)
C29 0.0230(10) 0.0228(8) 0.0267(9) 0.0005(7) 0.0108(8) 0.0015(7)
C30 0.0261(8) 0.0258(8) 0.0289(8) 0.0002(11) 0.0098(7) -0.0012(10)
C31 0.0312(11) 0.0252(10) 0.0340(10) 0.0036(8) 0.0126(9) -0.0061(8)
C32 0.0262(11) 0.0260(9) 0.0347(10) 0.0041(8) 0.0135(8) 0.0000(8)
C33 0.0219(10) 0.0274(8) 0.0265(9) -0.0022(7) 0.0083(8) 0.0014(7)
C34 0.0249(10) 0.0205(8) 0.0254(9) -0.0012(7) 0.0127(8) 0.0005(7)
C35 0.0199(10) 0.0258(9) 0.0259(9) -0.0003(7) 0.0070(7) -0.0029(7)
C36 0.0223(10) 0.0243(9) 0.0259(9) -0.0024(7) 0.0089(8) 0.0004(7)
C37 0.0220(10) 0.0302(10) 0.0233(9) -0.0022(8) 0.0045(8) -0.0037(8)
C38 0.0255(11) 0.0278(10) 0.0298(10) -0.0024(8) 0.0066(8) -0.0080(8)
C39 0.0271(11) 0.0231(9) 0.0341(10) -0.0015(8) 0.0123(9) 0.0018(8)
C40 0.0256(11) 0.0255(9) 0.0266(9) -0.0002(8) 0.0101(8) 0.0005(7)
C41 0.0315(10) 0.0393(12) 0.0298(9) 0.0041(11) 0.0061(7) -0.0084(10)
C42 0.069(2) 0.0575(17) 0.0351(14) -0.0011(15) 0.0024(13) -0.0005(12)
C43 0.0320(12) 0.081(2) 0.0413(12) -0.0052(13) 0.0050(9) -0.0233(13)
C44 0.0440(17) 0.0582(17) 0.0421(14) 0.0096(13) -0.0032(12) -0.0272(12)
C45 0.0266(12) 0.0497(13) 0.0498(14) 0.0097(10) 0.0102(10) 0.0030(11)
C46 0.0405(13) 0.0381(11) 0.0235(9) -0.0011(9) 0.0117(9) -0.0047(8)
C47 0.0504(16) 0.0441(14) 0.0369(13) -0.0003(12) 0.0238(12) -0.0023(10)
C48 0.0474(15) 0.0489(14) 0.0285(11) 0.0017(11) 0.0049(10) -0.0038(10)
C49 0.0662(18) 0.0410(12) 0.0310(11) 0.0029(12) 0.0191(11) -0.0073(9)
C50 0.0620(17) 0.0319(11) 0.0430(13) -0.0021(11) 0.0225(12) 0.0072(9)
C51 0.0318(11) 0.0258(9) 0.0262(9) 0.0054(8) 0.0128(8) 0.0046(7)
C52 0.0262(11) 0.0271(9) 0.0250(9) 0.0050(8) 0.0103(8) 0.0060(7)
C53 0.0379(13) 0.0385(11) 0.0250(10) 0.0000(9) 0.0127(9) 0.0043(8)
C54 0.0526(16) 0.0460(12) 0.0314(11) 0.0057(11) 0.0136(10) -0.0014(9)
C55 0.084(2) 0.062(2) 0.0370(12) 0.0020(15) 0.0107(13) -0.0136(12)
C56 0.072(2) 0.089(2) 0.0295(13) 0.0022(18) -0.0022(13) -0.0054(14)
C57 0.0528(17) 0.0710(19) 0.0356(13) 0.0133(14) 0.0069(12) 0.0103(12)
C58 0.0445(14) 0.0481(13) 0.0293(11) 0.0094(11) 0.0112(10) 0.0067(10)
C59 0.0369(13) 0.0248(10) 0.0343(11) 0.0063(9) 0.0211(10) 0.0057(8)
C60 0.0554(16) 0.0352(11) 0.0409(12) 0.0044(11) 0.0287(12) 0.0091(10)
C61 0.071(2) 0.0415(13) 0.0588(16) 0.0022(13) 0.0407(16) 0.0163(12)
C62 0.0511(17) 0.0388(13) 0.081(2) -0.0036(12) 0.0399(16) 0.0117(13)
C63 0.0361(14) 0.0475(14) 0.0645(17) -0.0049(11) 0.0196(13) 0.0049(12)
C64 0.0335(13) 0.0384(12) 0.0461(13) 0.0018(10) 0.0180(11) 0.0111(10)
C65 0.0288(11) 0.0412(12) 0.0262(10) 0.0039(9) 0.0098(8) 0.0104(8)
C66 0.0323(12) 0.0510(13) 0.0320(11) -0.0076(10) 0.0084(9) 0.0029(10)
C67 0.0355(14) 0.0747(18) 0.0444(14) -0.0131(13) 0.0023(11) 0.0148(13)
C68 0.0260(14) 0.100(2) 0.0613(17) -0.0023(15) 0.0052(12) 0.0395(17)
C69 0.0347(15) 0.081(2) 0.081(2) 0.0246(15) 0.0285(15) 0.0445(17)
C70 0.0333(13) 0.0500(14) 0.0572(15) 0.0129(11) 0.0196(11) 0.0210(12)
C71 0.0294(12) 0.0295(10) 0.0356(11) 0.0037(8) 0.0170(9) 0.0009(8)
C72 0.0394(13) 0.0304(11) 0.0401(12) 0.0096(9) 0.0180(10) 0.0074(9)
C73 0.0563(16) 0.0260(10) 0.0588(15) 0.0044(10) 0.0294(13) 0.0051(10)
C74 0.083(2) 0.0314(12) 0.0650(18) -0.0071(13) 0.0281(17) -0.0115(12)
C75 0.096(3) 0.0431(14) 0.0418(14) -0.0058(15) 0.0176(16) -0.0098(11)
C76 0.0628(17) 0.0309(11) 0.0324(11) 0.0014(11) 0.0169(11) 0.0003(9)
O1 0.0233(7) 0.0216(6) 0.0277(7) 0.0013(5) 0.0060(5) -0.0010(5)
O2 0.0208(7) 0.0273(7) 0.0261(6) 0.0041(5) 0.0041(5) -0.0031(5)
O3 0.0251(7) 0.0269(6) 0.0270(7) 0.0056(6) 0.0084(6) -0.0006(5)
O4 0.0296(8) 0.0247(7) 0.0222(7) -0.0006(6) 0.0047(6) 0.0021(5)
O5 0.0336(8) 0.0256(7) 0.0291(7) 0.0061(6) 0.0145(6) 0.0048(5)
O6 0.0300(8) 0.0251(7) 0.0225(6) 0.0036(6) 0.0092(6) 0.0038(5)
O7 0.115(2) 0.0415(11) 0.0759(15) 0.0036(13) -0.0104(14) -0.0194(11)
O8 0.0672(13) 0.0842(17) 0.0769(13) 0.0133(12) 0.0514(11) 0.0264(12)
O9 0.0313(9) 0.0427(9) 0.0463(9) 0.0127(7) 0.0056(7) -0.0105(7)
O10 0.0423(9) 0.0219(7) 0.0406(8) -0.0021(6) 0.0176(7) 0.0014(6)
P1 0.0218(3) 0.0234(2) 0.0234(2) 0.0023(2) 0.0071(2) 0.00024(19)
P2 0.0243(2) 0.0229(3) 0.0240(2) 0.0010(2) 0.00854(17) 0.00250(18)
Rh1 0.02251(7) 0.02832(7) 0.03357(7) -0.00073(8) 0.00617(5) 0.00755(8)

loop_
_atom_type_symbol
_atom_type_description
_atom_type_scat_dispersion_real
_atom_type_scat_dispersion_imag
_atom_type_scat_source
C C 0.0033 0.0016 'International Tables Vol C Tables 4.2.6.8 and 6.1.1.4'
H H 0.0000 0.0000 'International Tables Vol C Tables 4.2.6.8 and 6.1.1.4'
O O 0.0106 0.0060 'International Tables Vol C Tables 4.2.6.8 and 6.1.1.4'
P P 0.1023 0.0942 'International Tables Vol C Tables 4.2.6.8 and 6.1.1.4'
Rh Rh -1.1178 0.9187 'International Tables Vol C Tables 4.2.6.8 and 6.1.1.4'

loop_
_geom_angle_atom_site_label_1
_geom_angle_atom_site_label_2
_geom_angle_atom_site_label_3
_geom_angle
C78 C77 H77A 109.5
C78 C77 H77B 109.5
H77A C77 H77B 109.5
C78 C77 H77C 109.5
H77A C77 H77C 109.5
H77B C77 H77C 109.5
O11 C78 C77 116.2(4)
O11 C78 H78A 108.2
C77 C78 H78A 108.2
O11 C78 H78B 108.2
C77 C78 H78B 108.2
H78A C78 H78B 107.4
O11 C79 C80 109.3(5)
O11 C79 H79A 109.8
C80 C79 H79A 109.8
O11 C79 H79B 109.8
C80 C79 H79B 109.8
H79A C79 H79B 108.3
C79 C80 H80A 109.5
C79 C80 H80B 109.5
H80A C80 H80B 109.5
C79 C80 H80C 109.5
H80A C80 H80C 109.5
H80B C80 H80C 109.5
C78 O11 C79 118.4(4)
O7 C1 Rh1 177.5(3)
O8 C2 Rh1 179.4(2)
O1 C3 C11 106.33(15)
O1 C3 C5 106.10(14)
C11 C3 C5 112.30(15)
O1 C3 C4 101.22(13)
C11 C3 C4 112.02(15)
C5 C3 C4 117.43(16)
O2 C4 C23 107.17(16)
O2 C4 C17 108.77(14)
C23 C4 C17 106.57(15)
O2 C4 C3 102.67(14)
C23 C4 C3 119.38(16)
C17 C4 C3 111.80(16)
C6 C5 C10 118.05(19)
C6 C5 C3 118.22(19)
C10 C5 C3 123.49(18)
C7 C6 C5 120.7(2)
C7 C6 H6 119.6
C5 C6 H6 119.6
C8 C7 C6 120.9(2)
C8 C7 H7 119.6
C6 C7 H7 119.6
C7 C8 C9 118.9(2)
C7 C8 H8 120.5
C9 C8 H8 120.5
C10 C9 C8 120.6(2)
C10 C9 H9 119.7
C8 C9 H9 119.7
C9 C10 C5 120.7(2)
C9 C10 H10 119.6
C5 C10 H10 119.6
C12 C11 C16 118.27(19)
C12 C11 C3 120.83(17)
C16 C11 C3 120.76(17)
C11 C12 C13 120.4(2)
C11 C12 H12 119.8
C13 C12 H12 119.8
C14 C13 C12 120.5(2)
C14 C13 H13 119.7
C12 C13 H13 119.7
C15 C14 C13 119.4(2)
C15 C14 H14 120.3
C13 C14 H14 120.3
C14 C15 C16 120.5(2)
C14 C15 H15 119.8
C16 C15 H15 119.8
C15 C16 C11 120.9(2)
C15 C16 H16 119.6
C11 C16 H16 119.6
C22 C17 C18 117.48(19)
C22 C17 C4 121.93(16)
C18 C17 C4 120.58(15)
C19 C18 C17 121.18(18)
C19 C18 H18 119.4
C17 C18 H18 119.4
C20 C19 C18 120.6(2)
C20 C19 H19 119.7
C18 C19 H19 119.7
C21 C20 C19 118.8(2)
C21 C20 H20 120.6
C19 C20 H20 120.6
C20 C21 C22 120.8(2)
C20 C21 H21 119.6
C22 C21 H21 119.6
C21 C22 C17 121.1(2)
C21 C22 H22 119.5
C17 C22 H22 119.5
C28 C23 C24 117.27(19)
C28 C23 C4 117.01(18)
C24 C23 C4 125.52(18)
C25 C24 C23 121.3(2)
C25 C24 H24 119.3
C23 C24 H24 119.3
C26 C25 C24 120.5(2)
C26 C25 H25 119.8
C24 C25 H25 119.8
C27 C26 C25 119.0(2)
C27 C26 H26 120.5
C25 C26 H26 120.5
C26 C27 C28 120.2(2)
C26 C27 H27 119.9
C28 C27 H27 119.9
C27 C28 C23 121.7(2)
C27 C28 H28 119.2
C23 C28 H28 119.2
O3 C29 C34 117.88(16)
O3 C29 C30 120.28(16)
C34 C29 C30 121.78(17)
C31 C30 C29 116.15(16)
C31 C30 C41 119.61(18)
C29 C30 C41 123.87(18)
C32 C31 C30 122.95(18)
C32 C31 H31 118.5
C30 C31 H31 118.5
O9 C32 C33 124.77(19)
O9 C32 C31 115.64(17)
C33 C32 C31 119.53(18)
C32 C33 C34 119.48(18)
C32 C33 H33 120.3
C34 C33 H33 120.3
C33 C34 C29 120.07(17)
C33 C34 C35 118.81(17)
C29 C34 C35 120.77(17)
C36 C35 C40 119.96(17)
C36 C35 C34 122.90(17)
C40 C35 C34 117.05(17)
C35 C36 O4 119.71(16)
C35 C36 C37 121.26(18)
O4 C36 C37 118.72(17)
C38 C37 C36 117.00(18)
C38 C37 C46 119.60(18)
C36 C37 C46 123.37(18)
C37 C38 C39 122.65(18)
C37 C38 H38 118.7
C39 C38 H38 118.7
O10 C39 C40 124.98(18)
O10 C39 C38 115.50(17)
C40 C39 C38 119.52(18)
C39 C40 C35 119.39(18)
C39 C40 H40 120.3
C35 C40 H40 120.3
C42 C41 C43 109.0(2)
C42 C41 C44 108.3(2)
C43 C41 C44 106.5(2)
C42 C41 C30 107.4(2)
C43 C41 C30 114.37(17)
C44 C41 C30 111.23(19)
C41 C42 H42A 109.5
C41 C42 H42B 109.5
H42A C42 H42B 109.5
C41 C42 H42C 109.5
H42A C42 H42C 109.5
H42B C42 H42C 109.5
C41 C43 H43A 109.5
C41 C43 H43B 109.5
H43A C43 H43B 109.5
C41 C43 H43C 109.5
H43A C43 H43C 109.5
H43B C43 H43C 109.5
C41 C44 H44A 109.5
C41 C44 H44B 109.5
H44A C44 H44B 109.5
C41 C44 H44C 109.5
H44A C44 H44C 109.5
H44B C44 H44C 109.5
O9 C45 H45A 109.5
O9 C45 H45B 109.5
H45A C45 H45B 109.5
O9 C45 H45C 109.5
H45A C45 H45C 109.5
H45B C45 H45C 109.5
C47 C46 C49 106.3(2)
C47 C46 C48 111.1(2)
C49 C46 C48 107.92(19)
C47 C46 C37 111.10(18)
C49 C46 C37 111.75(18)
C48 C46 C37 108.60(18)
C46 C47 H47A 109.5
C46 C47 H47B 109.5
H47A C47 H47B 109.5
C46 C47 H47C 109.5
H47A C47 H47C 109.5
H47B C47 H47C 109.5
C46 C48 H48A 109.5
C46 C48 H48B 109.5
H48A C48 H48B 109.5
C46 C48 H48C 109.5
H48A C48 H48C 109.5
H48B C48 H48C 109.5
C46 C49 H49A 109.5
C46 C49 H49B 109.5
H49A C49 H49B 109.5
C46 C49 H49C 109.5
H49A C49 H49C 109.5
H49B C49 H49C 109.5
O10 C50 H50A 109.5
O10 C50 H50B 109.5
H50A C50 H50B 109.5
O10 C50 H50C 109.5
H50A C50 H50C 109.5
H50B C50 H50C 109.5
O5 C51 C53 107.98(15)
O5 C51 C59 104.95(16)
C53 C51 C59 111.58(17)
O5 C51 C52 103.82(14)
C53 C51 C52 113.35(17)
C59 C51 C52 114.28(16)
O6 C52 C71 106.68(16)
O6 C52 C65 106.17(15)
C71 C52 C65 111.83(17)
O6 C52 C51 104.14(14)
C71 C52 C51 113.51(16)
C65 C52 C51 113.65(16)
C54 C53 C58 117.7(2)
C54 C53 C51 120.52(18)
C58 C53 C51 121.69(17)
C55 C54 C53 120.6(2)
C55 C54 H54 119.7
C53 C54 H54 119.7
C54 C55 C56 120.8(2)
C54 C55 H55 119.6
C56 C55 H55 119.6
C57 C56 C55 119.3(3)
C57 C56 H56 120.3
C55 C56 H56 120.3
C56 C57 C58 119.6(3)
C56 C57 H57 120.2
C58 C57 H57 120.2
C57 C58 C53 121.9(2)
C57 C58 H58 119.0
C53 C58 H58 119.0
C64 C59 C60 117.9(2)
C64 C59 C51 119.84(18)
C60 C59 C51 122.2(2)
C61 C60 C59 120.8(2)
C61 C60 H60 119.6
C59 C60 H60 119.6
C62 C61 C60 120.4(2)
C62 C61 H61 119.8
C60 C61 H61 119.8
C61 C62 C63 119.3(2)
C61 C62 H62 120.4
C63 C62 H62 120.4
C64 C63 C62 120.1(2)
C64 C63 H63 120.0
C62 C63 H63 120.0
C63 C64 C59 121.3(2)
C63 C64 H64 119.3
C59 C64 H64 119.3
C70 C65 C66 118.1(2)
C70 C65 C52 121.6(2)
C66 C65 C52 120.26(19)
C67 C66 C65 121.2(2)
C67 C66 H66 119.4
C65 C66 H66 119.4
C68 C67 C66 120.2(3)
C68 C67 H67 119.9
C66 C67 H67 119.9
C69 C68 C67 119.1(2)
C69 C68 H68 120.5
C67 C68 H68 120.5
C68 C69 C70 120.6(3)
C68 C69 H69 119.7
C70 C69 H69 119.7
C69 C70 C65 120.8(2)
C69 C70 H70 119.6
C65 C70 H70 119.6
C76 C71 C72 118.1(2)
C76 C71 C52 120.57(19)
C72 C71 C52 121.4(2)
C73 C72 C71 120.6(2)
C73 C72 H72 119.7
C71 C72 H72 119.7
C74 C73 C72 120.5(2)
C74 C73 H73 119.8
C72 C73 H73 119.8
C73 C74 C75 119.0(2)
C73 C74 H74 120.5
C75 C74 H74 120.5
C76 C75 C74 120.7(3)
C76 C75 H75 119.6
C74 C75 H75 119.6
C75 C76 C71 120.9(2)
C75 C76 H76 119.5
C71 C76 H76 119.5
C3 O1 P1 115.21(11)
C4 O2 P1 115.76(11)
C29 O3 P1 121.75(12)
C36 O4 P2 129.38(13)
C51 O5 P2 118.22(12)
C52 O6 P2 118.46(12)
C32 O9 C45 117.47(17)
C39 O10 C50 117.12(16)
O1 P1 O2 93.35(7)
O1 P1 O3 101.81(7)
O2 P1 O3 101.83(7)
O1 P1 Rh1 112.62(5)
O2 P1 Rh1 126.26(5)
O3 P1 Rh1 116.40(5)
O6 P2 O5 94.75(7)
O6 P2 O4 105.15(8)
O5 P2 O4 98.27(7)
O6 P2 Rh1 118.05(6)
O5 P2 Rh1 114.74(6)
O4 P2 Rh1 121.17(5)
C1 Rh1 C2 127.99(13)
C1 Rh1 P2 95.80(9)
C2 Rh1 P2 89.60(7)
C1 Rh1 P1 108.58(9)
C2 Rh1 P1 117.99(9)
P2 Rh1 P1 109.662(19)
C1 Rh1 H1 80.9(14)
C2 Rh1 H1 86.9(10)
P2 Rh1 H1 172.1(14)
P1 Rh1 H1 78.3(14)

loop_
_geom_bond_atom_site_label_1
_geom_bond_atom_site_label_2
_geom_bond_distance
C77 C78 1.414(5)
C77 H77A 0.9800
C77 H77B 0.9800
C77 H77C 0.9800
C78 O11 1.369(4)
C78 H78A 0.9900
C78 H78B 0.9900
C79 O11 1.377(4)
C79 C80 1.415(5)
C79 H79A 0.9900
C79 H79B 0.9900
C80 H80A 0.9800
C80 H80B 0.9800
C80 H80C 0.9800
C1 O7 1.132(3)
C1 Rh1 1.909(3)
C2 O8 1.133(3)
C2 Rh1 1.909(2)
C3 O1 1.464(2)
C3 C11 1.528(3)
C3 C5 1.531(3)
C3 C4 1.604(3)
C4 O2 1.453(2)
C4 C23 1.524(3)
C4 C17 1.537(3)
C5 C6 1.388(3)
C5 C10 1.398(3)
C6 C7 1.3814(18)
C6 H6 0.9500
C7 C8 1.3797(19)
C7 H7 0.9500
C8 C9 1.3811(19)
C8 H8 0.9500
C9 C10 1.3811(18)
C9 H9 0.9500
C10 H10 0.9500
C11 C12 1.387(3)
C11 C16 1.392(3)
C12 C13 1.390(3)
C12 H12 0.9500
C13 C14 1.378(3)
C13 H13 0.9500
C14 C15 1.372(3)
C14 H14 0.9500
C15 C16 1.382(3)
C15 H15 0.9500
C16 H16 0.9500
C17 C22 1.386(2)
C17 C18 1.391(2)
C18 C19 1.3779(18)
C18 H18 0.9500
C19 C20 1.3754(18)
C19 H19 0.9500
C20 C21 1.3751(18)
C20 H20 0.9500
C21 C22 1.3778(18)
C21 H21 0.9500
C22 H22 0.9500
C23 C28 1.385(3)
C23 C24 1.389(3)
C24 C25 1.3800(18)
C24 H24 0.9500
C25 C26 1.3791(18)
C25 H25 0.9500
C26 C27 1.3775(18)
C26 H26 0.9500
C27 C28 1.3802(18)
C27 H27 0.9500
C28 H28 0.9500
C29 O3 1.396(2)
C29 C34 1.397(3)
C29 C30 1.400(3)
C30 C31 1.398(3)
C30 C41 1.545(2)
C31 C32 1.391(3)
C31 H31 0.9500
C32 O9 1.358(2)
C32 C33 1.382(3)
C33 C34 1.393(3)
C33 H33 0.9500
C34 C35 1.485(3)
C35 C36 1.383(3)
C35 C40 1.402(3)
C36 O4 1.403(2)
C36 C37 1.407(3)
C37 C38 1.375(3)
C37 C46 1.548(3)
C38 C39 1.394(3)
C38 H38 0.9500
C39 O10 1.367(2)
C39 C40 1.375(3)
C40 H40 0.9500
C41 C42 1.520(4)
C41 C43 1.523(3)
C41 C44 1.537(3)
C42 H42A 0.9800
C42 H42B 0.9800
C42 H42C 0.9800
C43 H43A 0.9800
C43 H43B 0.9800
C43 H43C 0.9800
C44 H44A 0.9800
C44 H44B 0.9800
C44 H44C 0.9800
C45 O9 1.415(3)
C45 H45A 0.9800
C45 H45B 0.9800
C45 H45C 0.9800
C46 C47 1.529(4)
C46 C49 1.532(3)
C46 C48 1.536(3)
C47 H47A 0.9800
C47 H47B 0.9800
C47 H47C 0.9800
C48 H48A 0.9800
C48 H48B 0.9800
C48 H48C 0.9800
C49 H49A 0.9800
C49 H49B 0.9800
C49 H49C 0.9800
C50 O10 1.421(3)
C50 H50A 0.9800
C50 H50B 0.9800
C50 H50C 0.9800
C51 O5 1.462(2)
C51 C53 1.520(3)
C51 C59 1.532(3)
C51 C52 1.643(3)
C52 O6 1.459(2)
C52 C71 1.524(3)
C52 C65 1.527(3)
C53 C54 1.385(2)
C53 C58 1.387(2)
C54 C55 1.377(4)
C54 H54 0.9500
C55 C56 1.384(4)
C55 H55 0.9500
C56 C57 1.374(4)
C56 H56 0.9500
C57 C58 1.378(4)
C57 H57 0.9500
C58 H58 0.9500
C59 C64 1.385(3)
C59 C60 1.393(3)
C60 C61 1.3835(19)
C60 H60 0.9500
C61 C62 1.3805(19)
C61 H61 0.9500
C62 C63 1.3817(19)
C62 H62 0.9500
C63 C64 1.3814(19)
C63 H63 0.9500
C64 H64 0.9500
C65 C70 1.386(3)
C65 C66 1.388(3)
C66 C67 1.3835(19)
C66 H66 0.9500
C67 C68 1.3823(19)
C67 H67 0.9500
C68 C69 1.382(2)
C68 H68 0.9500
C69 C70 1.3840(19)
C69 H69 0.9500
C70 H70 0.9500
C71 C76 1.378(3)
C71 C72 1.397(3)
C72 C73 1.379(3)
C72 H72 0.9500
C73 C74 1.375(4)
C73 H73 0.9500
C74 C75 1.378(4)
C74 H74 0.9500
C75 C76 1.376(3)
C75 H75 0.9500
C76 H76 0.9500
O1 P1 1.6106(14)
O2 P1 1.6224(14)
O3 P1 1.6336(14)
O4 P2 1.6146(14)
O5 P2 1.6039(14)
O6 P2 1.5979(14)
P1 Rh1 2.3045(5)
P2 Rh1 2.2913(5)
Rh1 H1 1.42(3)
